data_7708586
loop_
_publ_author_name
'Hong, Kangsan'
'Lim, Sangwoo'
'Moon, Heehun'
'Kim, Dongwon'
'Kim, Dongwook'
'Jung, Ok-Sang'

_publ_section_title
;
 Straightforward formation of dianionic acetonylate: self-assembly of
 mercury(II) with pyridyl donor ligands in acetone
;
_journal_name_full 'Dalton Transactions'
_journal_paper_doi 10.1039/D1DT03115E
_journal_year 2021
_chemical_formula_sum 'C40 H60 Cl4 Hg4 N4 O18 Si4'
_chemical_formula_weight 1941.44
_space_group_crystal_system monoclinic
_space_group_IT_number 12
_space_group_name_Hall '-C 2y'
_space_group_name_H-M_alt 'C 1 2/m 1'
_atom_sites_solution_hydrogens geom
_atom_sites_solution_primary direct
_audit_creation_method SHELXL-2018/3
_audit_update_record
;
2021-08-28 deposited with the CCDC.	2021-10-06 downloaded from the CCDC.
;
_cell_angle_alpha 90
_cell_angle_beta 104.8211(12)
_cell_angle_gamma 90
_cell_formula_units_Z 2
_cell_length_a 21.1453(8)
_cell_length_b 17.4789(7)
_cell_length_c 8.6030(3)
_cell_measurement_reflns_used 9420
_cell_measurement_temperature 173(2)
_cell_measurement_theta_max 28.10
_cell_measurement_theta_min 3.07
_cell_volume 3073.9(2)
_computing_cell_refinement 'Bruker APEX software'
_computing_data_collection 'Bruker APEX software'
_computing_data_reduction 'Bruker APEX software'
_computing_molecular_graphics ORTEP
_computing_publication_material CIFTAB
_computing_structure_refinement SHELXL
_computing_structure_solution SHELXS
_diffrn_ambient_temperature 173(2)
_diffrn_measured_fraction_theta_full 0.993
_diffrn_measured_fraction_theta_max 0.993
_diffrn_measurement_device_type 'CCD detector'
_diffrn_measurement_method 'phi and omega scans'
_diffrn_radiation_type MoK\a
_diffrn_radiation_wavelength 0.71073
_diffrn_reflns_av_R_equivalents 0.0589
_diffrn_reflns_av_unetI/netI 0.0430
_diffrn_reflns_Laue_measured_fraction_full 0.993
_diffrn_reflns_Laue_measured_fraction_max 0.993
_diffrn_reflns_limit_h_max 24
_diffrn_reflns_limit_h_min -28
_diffrn_reflns_limit_k_max 23
_diffrn_reflns_limit_k_min -23
_diffrn_reflns_limit_l_max 11
_diffrn_reflns_limit_l_min -11
_diffrn_reflns_number 22816
_diffrn_reflns_point_group_measured_fraction_full 0.993
_diffrn_reflns_point_group_measured_fraction_max 0.993
_diffrn_reflns_theta_full 25.242
_diffrn_reflns_theta_max 28.320
_diffrn_reflns_theta_min 2.449
_diffrn_source 'fine-focus sealed tube'
_exptl_absorpt_coefficient_mu 10.275
_exptl_absorpt_correction_T_max 0.7457
_exptl_absorpt_correction_T_min 0.4770
_exptl_absorpt_correction_type multi-scan
_exptl_absorpt_process_details SADABS
_exptl_crystal_colour colourless
_exptl_crystal_density_diffrn 2.098
_exptl_crystal_description needle
_exptl_crystal_F_000 1832
_exptl_crystal_size_max 0.157
_exptl_crystal_size_mid 0.033
_exptl_crystal_size_min 0.031
_refine_diff_density_max 2.029
_refine_diff_density_min -2.269
_refine_diff_density_rms 0.266
_refine_ls_extinction_method none
_refine_ls_goodness_of_fit_ref 1.212
_refine_ls_hydrogen_treatment constr
_refine_ls_matrix_type full
_refine_ls_number_parameters 288
_refine_ls_number_reflns 3938
_refine_ls_number_restraints 604
_refine_ls_restrained_S_all 1.149
_refine_ls_R_factor_all 0.0736
_refine_ls_R_factor_gt 0.0612
_refine_ls_shift/su_max 0.001
_refine_ls_shift/su_mean 0.000
_refine_ls_structure_factor_coef Fsqd
_refine_ls_weighting_details 'w=1/[\s^2^(Fo^2^)+(0.0515P)^2^+116.6141P] where P=(Fo^2^+2Fc^2^)/3'
_refine_ls_weighting_scheme calc
_refine_ls_wR_factor_gt 0.1593
_refine_ls_wR_factor_ref 0.1652
_reflns_Friedel_coverage 0.000
_reflns_number_gt 3318
_reflns_number_total 3938
_reflns_threshold_expression 'I > 2\s(I)'
_cod_data_source_file d1dt03115e2.cif
_cod_data_source_block HgClO4_dianion_sq
_cod_depositor_comments
;
The following automatic conversions were performed:

data item '_exptl_absorpt_correction_type' value 'MULTI-SCAN' was
changed to 'multi-scan' in accordance with the
/home/data/users/saulius/crontab/automatic-downloads/rss-feeds/RSC/lib/dictionaries/cif_core.dic
dictionary named 'cif_core.dic' version 2.4.2 last updated on
2011-04-26.

Automatic conversion script
Id: cif_fix_values 7556 2019-12-06 15:28:31Z antanas 
;
_cod_original_cell_volume 3073.8(2)
_cod_original_sg_symbol_H-M 'C 2/m'
_cod_database_code 7708586
_shelx_shelxl_version_number 2018/3
_shelx_space_group_comment
; 
The symmetry employed for this shelxl refinement is uniquely defined 
by the following loop, which should always be used as a source of 
symmetry information in preference to the above space-group names. 
They are only intended as comments. 
;
_shelx_estimated_absorpt_t_min 0.295
_shelx_estimated_absorpt_t_max 0.741

loop_
_space_group_symop_operation_xyz
'x, y, z'
'-x, y, -z'
'x+1/2, y+1/2, z'
'-x+1/2, y+1/2, -z'
'-x, -y, -z'
'x, -y, z'
'-x+1/2, -y+1/2, -z'
'x+1/2, -y+1/2, z'

loop_
_atom_site_label
_atom_site_type_symbol
_atom_site_fract_x
_atom_site_fract_y
_atom_site_fract_z
_atom_site_U_iso_or_equiv
_atom_site_adp_type
_atom_site_occupancy
_atom_site_site_symmetry_order
_atom_site_calc_flag
_atom_site_refinement_flags_posn
_atom_site_refinement_flags_adp
_atom_site_refinement_flags_occupancy
_atom_site_disorder_assembly
_atom_site_disorder_group
Hg1 Hg 0.41372(2) 0.39954(3) 0.81051(5) 0.03826(17) Uani 1 1 d . U . . .
N2A N 0.3184(8) 0.3845(11) 0.869(3) 0.022(4) Uani 0.49(2) 1 d G U P A 1
C3A C 0.3058(8) 0.3845(12) 1.020(2) 0.031(4) Uani 0.49(2) 1 d G U P A 1
H3A H 0.340335 0.393212 1.113375 0.038 Uiso 0.49(2) 1 calc R U P A 1
C4A C 0.2426(10) 0.3717(12) 1.034(2) 0.031(4) Uani 0.49(2) 1 d G U P A 1
H4A H 0.233994 0.371749 1.137259 0.038 Uiso 0.49(2) 1 calc R U P A 1
C5A C 0.1920(8) 0.3590(12) 0.898(2) 0.028(4) Uani 0.49(2) 1 d G U P A 1
H5A H 0.148873 0.350242 0.907204 0.034 Uiso 0.49(2) 1 calc R U P A 1
C6A C 0.2047(8) 0.3589(12) 0.747(2) 0.022(4) Uani 0.49(2) 1 d G U P A 1
C7A C 0.2678(10) 0.3717(11) 0.732(2) 0.023(4) Uani 0.49(2) 1 d G U P A 1
H7A H 0.276433 0.371659 0.629375 0.027 Uiso 0.49(2) 1 calc R U P A 1
Si8 Si 0.1323(5) 0.3510(8) 0.5578(11) 0.0253(19) Uani 0.49(2) 1 d D U P A 1
C9 C 0.1673(14) 0.3382(19) 0.381(4) 0.032(6) Uani 0.49(2) 1 d . U P A 1
H9A H 0.201575 0.299001 0.405505 0.049 Uiso 0.49(2) 1 calc R U P A 1
H9B H 0.186161 0.386741 0.357285 0.049 Uiso 0.49(2) 1 calc R U P A 1
H9C H 0.132687 0.322277 0.287535 0.049 Uiso 0.49(2) 1 calc R U P A 1
C10 C 0.0809(15) 0.2677(19) 0.580(4) 0.045(6) Uani 0.49(2) 1 d . U P A 1
H10A H 0.048717 0.258082 0.477605 0.067 Uiso 0.49(2) 1 calc R U P A 1
H10B H 0.058231 0.278514 0.663502 0.067 Uiso 0.49(2) 1 calc R U P A 1
H10C H 0.108747 0.222446 0.610298 0.067 Uiso 0.49(2) 1 calc R U P A 1
C11 C 0.0840(10) 0.4415(9) 0.545(4) 0.036(5) Uani 0.49(2) 1 d D U P A 1
H11A H 0.047315 0.442836 0.447122 0.043 Uiso 0.49(2) 1 calc R U P A 1
H11B H 0.066644 0.448260 0.640991 0.043 Uiso 0.49(2) 1 calc R U P A 1
C12 C 0.1345(16) 0.500000 0.540(6) 0.034(6) Uani 0.49(2) 2 d DS TU P A 1
H12A H 0.148616 0.500000 0.438338 0.040 Uiso 0.49(2) 2 calc R U P A 1
H12B H 0.172498 0.500000 0.634756 0.040 Uiso 0.49(2) 2 calc R U P A 1
N2B N 0.3264(8) 0.3666(11) 0.855(2) 0.024(4) Uani 0.51(2) 1 d G U P A 2
C3B C 0.3172(7) 0.3653(12) 1.009(2) 0.028(4) Uani 0.51(2) 1 d G U P A 2
H3B H 0.352905 0.375259 1.098985 0.034 Uiso 0.51(2) 1 calc R U P A 2
C4B C 0.2557(8) 0.3493(12) 1.0313(18) 0.027(4) Uani 0.51(2) 1 d G U P A 2
H4B H 0.249431 0.348448 1.136711 0.033 Uiso 0.51(2) 1 calc R U P A 2
C5B C 0.2035(7) 0.3347(11) 0.899(2) 0.025(4) Uani 0.51(2) 1 d G U P A 2
H5B H 0.161450 0.323843 0.914722 0.030 Uiso 0.51(2) 1 calc R U P A 2
C6B C 0.2127(8) 0.3360(11) 0.7451(19) 0.022(4) Uani 0.51(2) 1 d G U P A 2
C7B C 0.2741(9) 0.3520(11) 0.7227(19) 0.023(4) Uani 0.51(2) 1 d G U P A 2
H7B H 0.280415 0.352860 0.617276 0.028 Uiso 0.51(2) 1 calc R U P A 2
Si8B Si 0.1453(5) 0.3242(7) 0.5539(10) 0.0243(18) Uani 0.51(2) 1 d . U P A 2
C9B C 0.1839(15) 0.3212(17) 0.380(4) 0.035(6) Uani 0.51(2) 1 d . U P A 2
H9BA H 0.153749 0.296807 0.287692 0.053 Uiso 0.51(2) 1 calc R U P A 2
H9BB H 0.224664 0.291894 0.410449 0.053 Uiso 0.51(2) 1 calc R U P A 2
H9BC H 0.193294 0.373497 0.351242 0.053 Uiso 0.51(2) 1 calc R U P A 2
C10B C 0.1031(14) 0.2320(17) 0.572(3) 0.043(6) Uani 0.51(2) 1 d . U P A 2
H10D H 0.072553 0.219587 0.469156 0.064 Uiso 0.51(2) 1 calc R U P A 2
H10E H 0.079061 0.237022 0.655209 0.064 Uiso 0.51(2) 1 calc R U P A 2
H10F H 0.135682 0.191127 0.602441 0.064 Uiso 0.51(2) 1 calc R U P A 2
C11B C 0.0955(10) 0.4168(11) 0.541(3) 0.031(4) Uani 0.51(2) 1 d D U P A 2
H11E H 0.063741 0.415651 0.434354 0.037 Uiso 0.51(2) 1 calc R U P A 2
H11F H 0.069375 0.410850 0.621061 0.037 Uiso 0.51(2) 1 calc R U P A 2
C12B C 0.1224(19) 0.500000 0.563(6) 0.039(6) Uani 0.51(2) 2 d DS TU P A 2
H12C H 0.149263 0.500001 0.675157 0.047 Uiso 0.51(2) 2 calc R U P A 2
H12D H 0.154437 0.500001 0.496333 0.047 Uiso 0.51(2) 2 calc R U P A 2
Cl1A Cl 0.4899(5) 0.2290(3) 0.993(2) 0.043(2) Uani 0.5 1 d D U P . .
O2A O 0.5491(9) 0.2643(15) 0.996(3) 0.070(7) Uani 0.5 1 d D U P A .
O3A O 0.4755(11) 0.1755(12) 0.868(3) 0.070(6) Uani 0.5 1 d D U P A .
O4A O 0.4945(12) 0.1841(15) 1.129(3) 0.080(7) Uani 0.5 1 d D U P A .
O5A O 0.4387(11) 0.2805(12) 0.970(4) 0.066(7) Uani 0.5 1 d D U P A .
Cl6A Cl 0.3297(2) 0.5141(3) 0.4220(5) 0.0260(17) Uani 0.5 1 d D U P . .
O7A O 0.2678(4) 0.500000 0.3197(15) 0.055(3) Uani 1 2 d DS TU P . .
O8A O 0.3278(6) 0.500000 0.5810(9) 0.043(3) Uani 1 2 d DS TU P . .
O9A O 0.3451(9) 0.5915(6) 0.422(2) 0.051(4) Uani 0.5 1 d D U P . .
O10A O 0.3774(7) 0.4693(10) 0.382(2) 0.060(5) Uani 0.5 1 d D U P . .
C11A C 0.5001(5) 0.4267(6) 0.7438(13) 0.029(2) Uani 1 1 d . U . . .
H11C H 0.532767 0.385546 0.779243 0.035 Uiso 1 1 calc R U . . .
H11D H 0.490700 0.431029 0.625387 0.035 Uiso 1 1 calc R U . . .
C12A C 0.5267(7) 0.500000 0.8190(17) 0.025(3) Uani 1 2 d S TU P . .
O13 O 0.5696(5) 0.500000 0.9500(12) 0.028(2) Uani 1 2 d S TU P . .

loop_
_atom_site_aniso_label
_atom_site_aniso_U_11
_atom_site_aniso_U_22
_atom_site_aniso_U_33
_atom_site_aniso_U_23
_atom_site_aniso_U_13
_atom_site_aniso_U_12
Hg1 0.0325(2) 0.0472(3) 0.0342(3) -0.0046(2) 0.00689(17) -0.0069(2)
N2A 0.015(6) 0.010(8) 0.039(7) -0.011(6) 0.004(5) 0.002(6)
C3A 0.025(7) 0.022(8) 0.041(7) -0.006(7) -0.002(7) 0.005(7)
C4A 0.029(8) 0.028(9) 0.038(7) -0.010(7) 0.012(6) 0.005(7)
C5A 0.022(7) 0.030(9) 0.035(7) -0.011(7) 0.012(6) 0.003(7)
C6A 0.019(6) 0.017(7) 0.030(6) -0.005(6) 0.004(5) -0.003(6)
C7A 0.023(7) 0.018(8) 0.030(7) -0.014(6) 0.011(6) -0.005(7)
Si8 0.017(3) 0.020(5) 0.036(3) -0.003(3) 0.004(3) -0.002(3)
C9 0.030(9) 0.033(9) 0.033(9) -0.003(7) 0.007(7) 0.008(7)
C10 0.036(12) 0.039(13) 0.052(13) 0.001(12) -0.003(10) -0.017(11)
C11 0.013(7) 0.050(9) 0.045(8) -0.004(8) 0.009(7) 0.008(7)
C12 0.016(8) 0.047(8) 0.040(9) 0.000 0.012(7) 0.000
N2B 0.023(6) 0.015(8) 0.035(7) -0.012(6) 0.013(5) 0.000(6)
C3B 0.024(7) 0.024(8) 0.037(7) -0.020(6) 0.010(6) 0.002(6)
C4B 0.025(7) 0.030(8) 0.031(7) -0.012(7) 0.014(6) 0.005(7)
C5B 0.017(6) 0.028(8) 0.031(6) -0.006(7) 0.010(6) 0.002(6)
C6B 0.021(6) 0.018(8) 0.029(6) -0.007(6) 0.008(5) -0.004(6)
C7B 0.022(7) 0.019(8) 0.030(7) -0.010(6) 0.009(5) -0.002(6)
Si8B 0.019(3) 0.020(4) 0.030(3) -0.003(3) 0.001(2) -0.002(3)
C9B 0.039(10) 0.031(9) 0.035(9) -0.003(7) 0.008(7) 0.012(7)
C10B 0.043(13) 0.033(13) 0.044(12) 0.000(10) -0.004(10) -0.010(10)
C11B 0.010(6) 0.043(8) 0.038(7) -0.001(7) 0.005(6) 0.010(6)
C12B 0.020(9) 0.055(10) 0.045(10) 0.000 0.012(9) 0.000
Cl1A 0.033(7) 0.029(2) 0.057(4) -0.006(4) -0.005(5) -0.002(2)
O2A 0.064(13) 0.056(11) 0.076(12) -0.035(10) -0.010(10) 0.006(10)
O3A 0.063(11) 0.068(11) 0.067(11) -0.014(9) -0.005(10) -0.014(10)
O4A 0.069(12) 0.090(13) 0.085(12) 0.005(11) 0.030(11) 0.002(11)
O5A 0.041(9) 0.048(11) 0.096(14) 0.002(11) -0.004(10) 0.005(8)
Cl6A 0.0240(17) 0.031(5) 0.0234(18) -0.0005(17) 0.0067(14) -0.0002(17)
O7A 0.039(6) 0.064(8) 0.053(7) 0.000 -0.007(5) 0.000
O8A 0.047(6) 0.060(7) 0.028(5) 0.000 0.018(5) 0.000
O9A 0.058(9) 0.043(9) 0.047(9) 0.003(7) 0.002(7) -0.017(7)
O10A 0.053(9) 0.075(11) 0.053(9) -0.014(8) 0.017(7) 0.019(8)
C11A 0.027(4) 0.033(4) 0.030(4) -0.005(3) 0.010(3) 0.000(3)
C12A 0.020(4) 0.031(5) 0.025(4) 0.000 0.011(3) 0.000
O13 0.019(4) 0.046(5) 0.023(4) 0.000 0.009(3) 0.000

loop_
_atom_type_symbol
_atom_type_description
_atom_type_scat_dispersion_real
_atom_type_scat_dispersion_imag
_atom_type_scat_source
C C 0.0033 0.0016 'International Tables Vol C Tables 4.2.6.8 and 6.1.1.4'
H H 0.0000 0.0000 'International Tables Vol C Tables 4.2.6.8 and 6.1.1.4'
N N 0.0061 0.0033 'International Tables Vol C Tables 4.2.6.8 and 6.1.1.4'
O O 0.0106 0.0060 'International Tables Vol C Tables 4.2.6.8 and 6.1.1.4'
Si Si 0.0817 0.0704 'International Tables Vol C Tables 4.2.6.8 and 6.1.1.4'
Cl Cl 0.1484 0.1585 'International Tables Vol C Tables 4.2.6.8 and 6.1.1.4'
Hg Hg -2.3894 9.2266 'International Tables Vol C Tables 4.2.6.8 and 6.1.1.4'

loop_
_geom_angle_atom_site_label_1
_geom_angle_atom_site_label_2
_geom_angle_atom_site_label_3
_geom_angle
_geom_angle_site_symmetry_1
_geom_angle_site_symmetry_3
_geom_angle_publ_flag
N2B Hg1 C11A 174.2(6) . . ?
C11A Hg1 N2A 173.2(6) . . ?
N2B Hg1 O5A 74.8(8) . . ?
C11A Hg1 O5A 105.3(6) . . ?
N2A Hg1 O5A 81.5(8) . . ?
C3A N2A C7A 120.0 . . ?
C3A N2A Hg1 128.0(10) . . ?
C7A N2A Hg1 112.0(10) . . ?
C4A C3A N2A 120.0 . . ?
C4A C3A H3A 120.0 . . ?
N2A C3A H3A 120.0 . . ?
C3A C4A C5A 120.0 . . ?
C3A C4A H4A 120.0 . . ?
C5A C4A H4A 120.0 . . ?
C6A C5A C4A 120.0 . . ?
C6A C5A H5A 120.0 . . ?
C4A C5A H5A 120.0 . . ?
C7A C6A C5A 120.0 . . ?
C7A C6A Si8 120.7(11) . . ?
C5A C6A Si8 119.1(11) . . ?
C6A C7A N2A 120.0 . . ?
C6A C7A H7A 120.0 . . ?
N2A C7A H7A 120.0 . . ?
C10 Si8 C9 110.8(15) . . ?
C10 Si8 C11 110.1(13) . . ?
C9 Si8 C11 112.2(14) . . ?
C10 Si8 C6A 109.2(12) . . ?
C9 Si8 C6A 107.5(11) . . ?
C11 Si8 C6A 106.9(11) . . ?
Si8 C9 H9A 109.5 . . ?
Si8 C9 H9B 109.5 . . ?
H9A C9 H9B 109.5 . . ?
Si8 C9 H9C 109.5 . . ?
H9A C9 H9C 109.5 . . ?
H9B C9 H9C 109.5 . . ?
Si8 C10 H10A 109.5 . . ?
Si8 C10 H10B 109.5 . . ?
H10A C10 H10B 109.5 . . ?
Si8 C10 H10C 109.5 . . ?
H10A C10 H10C 109.5 . . ?
H10B C10 H10C 109.5 . . ?
C12 C11 Si8 101.3(11) . . ?
C12 C11 H11A 111.5 . . ?
Si8 C11 H11A 111.5 . . ?
C12 C11 H11B 111.5 . . ?
Si8 C11 H11B 111.5 . . ?
H11A C11 H11B 109.3 . . ?
C11 C12 C11 86.8(19) . 6_565 ?
C11 C12 H12A 114.2 . . ?
C11 C12 H12A 114.2 6_565 . ?
C11 C12 H12B 114.2 . . ?
C11 C12 H12B 114.2 6_565 . ?
H12A C12 H12B 111.3 . . ?
C3B N2B C7B 120.0 . . ?
C3B N2B Hg1 122.1(9) . . ?
C7B N2B Hg1 117.7(10) . . ?
C4B C3B N2B 120.0 . . ?
C4B C3B H3B 120.0 . . ?
N2B C3B H3B 120.0 . . ?
C5B C4B C3B 120.0 . . ?
C5B C4B H4B 120.0 . . ?
C3B C4B H4B 120.0 . . ?
C4B C5B C6B 120.0 . . ?
C4B C5B H5B 120.0 . . ?
C6B C5B H5B 120.0 . . ?
C5B C6B C7B 120.0 . . ?
C5B C6B Si8B 124.8(10) . . ?
C7B C6B Si8B 115.1(10) . . ?
C6B C7B N2B 120.0 . . ?
C6B C7B H7B 120.0 . . ?
N2B C7B H7B 120.0 . . ?
C10B Si8B C9B 111.0(14) . . ?
C10B Si8B C6B 106.9(11) . . ?
C9B Si8B C6B 108.2(12) . . ?
C10B Si8B C11B 117.7(12) . . ?
C9B Si8B C11B 108.8(13) . . ?
C6B Si8B C11B 103.8(9) . . ?
Si8B C9B H9BA 109.5 . . ?
Si8B C9B H9BB 109.5 . . ?
H9BA C9B H9BB 109.5 . . ?
Si8B C9B H9BC 109.5 . . ?
H9BA C9B H9BC 109.5 . . ?
H9BB C9B H9BC 109.5 . . ?
Si8B C10B H10D 109.5 . . ?
Si8B C10B H10E 109.5 . . ?
H10D C10B H10E 109.5 . . ?
Si8B C10B H10F 109.5 . . ?
H10D C10B H10F 109.5 . . ?
H10E C10B H10F 109.5 . . ?
C12B C11B Si8B 127.0(18) . . ?
C12B C11B H11E 105.6 . . ?
Si8B C11B H11E 105.6 . . ?
C12B C11B H11F 105.6 . . ?
Si8B C11B H11F 105.6 . . ?
H11E C11B H11F 106.1 . . ?
C11B C12B C11B 138(3) 6_565 . ?
C11B C12B H12C 102.5 6_565 . ?
C11B C12B H12C 102.5 . . ?
C11B C12B H12D 102.5 6_565 . ?
C11B C12B H12D 102.5 . . ?
H12C C12B H12D 104.9 . . ?
Cl1A Cl1A O2A 139(3) 2_657 2_657 ?
Cl1A Cl1A O5A 139.1(13) 2_657 . ?
O2A Cl1A O5A 14(2) 2_657 . ?
Cl1A Cl1A O2A 30(3) 2_657 . ?
O2A Cl1A O2A 117(3) 2_657 . ?
O5A Cl1A O2A 112.5(10) . . ?
Cl1A Cl1A O4A 85(4) 2_657 . ?
O2A Cl1A O4A 98(2) 2_657 . ?
O5A Cl1A O4A 111.9(15) . . ?
O2A Cl1A O4A 111.5(13) . . ?
Cl1A Cl1A O3A 103(4) 2_657 . ?
O2A Cl1A O3A 116(2) 2_657 . ?
O5A Cl1A O3A 108.3(13) . . ?
O2A Cl1A O3A 109.2(13) . . ?
O4A Cl1A O3A 103.0(11) . . ?
Cl1A Cl1A O4A 78(4) 2_657 2_657 ?
O2A Cl1A O4A 136(3) 2_657 2_657 ?
O5A Cl1A O4A 125(2) . 2_657 ?
O2A Cl1A O4A 83.1(15) . 2_657 ?
O4A Cl1A O4A 109(2) . 2_657 ?
O3A Cl1A O4A 26.5(12) . 2_657 ?
Cl1A Cl1A O3A 62(3) 2_657 2_657 ?
O2A Cl1A O3A 121(3) 2_657 2_657 ?
O5A Cl1A O3A 134.8(19) . 2_657 ?
O2A Cl1A O3A 90.5(16) . 2_657 ?
O4A Cl1A O3A 24.7(13) . 2_657 ?
O3A Cl1A O3A 99(2) . 2_657 ?
O4A Cl1A O3A 94.9(11) 2_657 2_657 ?
Cl1A Cl1A O5A 31.8(11) 2_657 2_657 ?
O2A Cl1A O5A 110.4(13) 2_657 2_657 ?
O5A Cl1A O5A 108(2) . 2_657 ?
O2A Cl1A O5A 11.0(17) . 2_657 ?
O4A Cl1A O5A 105.7(18) . 2_657 ?
O3A Cl1A O5A 120.0(18) . 2_657 ?
O4A Cl1A O5A 93.9(17) 2_657 2_657 ?
O3A Cl1A O5A 87.4(13) 2_657 2_657 ?
O5A O2A Cl1A 131(7) 2_657 2_657 ?
O5A O2A Cl1A 132(6) 2_657 . ?
Cl1A O2A Cl1A 11.3(10) 2_657 . ?
O4A O3A Cl1A 78(3) 2_657 . ?
O4A O3A Cl1A 64(2) 2_657 2_657 ?
Cl1A O3A Cl1A 15.1(9) . 2_657 ?
O3A O4A Cl1A 91(3) 2_657 . ?
O3A O4A Cl1A 75(3) 2_657 2_657 ?
Cl1A O4A Cl1A 16.9(8) . 2_657 ?
O2A O5A Cl1A 35(5) 2_657 . ?
O2A O5A Cl1A 37(5) 2_657 2_657 ?
Cl1A O5A Cl1A 9.0(4) . 2_657 ?
O2A O5A Hg1 156(7) 2_657 . ?
Cl1A O5A Hg1 132.6(16) . . ?
Cl1A O5A Hg1 126.7(18) 2_657 . ?
Cl6A Cl6A O10A 104.3(10) 6_565 6_565 ?
Cl6A Cl6A O10A 55.6(9) 6_565 . ?
O10A Cl6A O10A 48.6(18) 6_565 . ?
Cl6A Cl6A O9A 166.5(8) 6_565 . ?
O10A Cl6A O9A 63.0(13) 6_565 . ?
O10A Cl6A O9A 111.5(12) . . ?
Cl6A Cl6A O7A 79.9(2) 6_565 . ?
O10A Cl6A O7A 126.3(11) 6_565 . ?
O10A Cl6A O7A 111.6(9) . . ?
O9A Cl6A O7A 110.7(8) . . ?
Cl6A Cl6A O8A 79.9(2) 6_565 . ?
O10A Cl6A O8A 124.5(10) 6_565 . ?
O10A Cl6A O8A 110.3(9) . . ?
O9A Cl6A O8A 103.5(8) . . ?
O7A Cl6A O8A 109.1(8) . . ?
Cl6A Cl6A O9A 10.0(6) 6_565 6_565 ?
O10A Cl6A O9A 94.7(12) 6_565 6_565 ?
O10A Cl6A O9A 46.2(10) . 6_565 ?
O9A Cl6A O9A 156.6(15) . 6_565 ?
O7A Cl6A O9A 87.8(6) . 6_565 ?
O8A Cl6A O9A 82.7(6) . 6_565 ?
Cl6A O7A Cl6A 20.3(5) 6_565 . ?
Cl6A O8A Cl6A 20.2(5) 6_565 . ?
O10A O9A Cl6A 50.8(6) 6_565 . ?
O10A O9A Cl6A 47.5(5) 6_565 6_565 ?
Cl6A O9A Cl6A 3.5(2) . 6_565 ?
O10A O10A Cl6A 75.7(10) 6_565 6_565 ?
O10A O10A O9A 141.7(7) 6_565 6_565 ?
Cl6A O10A O9A 66.2(11) 6_565 6_565 ?
O10A O10A Cl6A 55.6(9) 6_565 . ?
Cl6A O10A Cl6A 20.1(5) 6_565 . ?
O9A O10A Cl6A 86.3(11) 6_565 . ?
C12A C11A Hg1 109.6(7) . . ?
C12A C11A H11C 109.7 . . ?
Hg1 C11A H11C 109.7 . . ?
C12A C11A H11D 109.7 . . ?
Hg1 C11A H11D 109.7 . . ?
H11C C11A H11D 108.2 . . ?
O13 C12A C11A 120.0(6) . . ?
O13 C12A C11A 120.0(7) . 6_565 ?
C11A C12A C11A 119.9(13) . 6_565 ?

loop_
_geom_bond_atom_site_label_1
_geom_bond_atom_site_label_2
_geom_bond_distance
_geom_bond_site_symmetry_2
_geom_bond_publ_flag
Hg1 N2B 2.060(14) . ?
Hg1 C11A 2.104(10) . ?
Hg1 N2A 2.215(16) . ?
Hg1 O5A 2.47(2) . ?
N2A C3A 1.3900 . ?
N2A C7A 1.3900 . ?
C3A C4A 1.3900 . ?
C3A H3A 0.9500 . ?
C4A C5A 1.3900 . ?
C4A H4A 0.9500 . ?
C5A C6A 1.3900 . ?
C5A H5A 0.9500 . ?
C6A C7A 1.3900 . ?
C6A Si8 1.930(17) . ?
C7A H7A 0.9500 . ?
Si8 C10 1.86(3) . ?
Si8 C9 1.87(3) . ?
Si8 C11 1.872(15) . ?
C9 H9A 0.9800 . ?
C9 H9B 0.9800 . ?
C9 H9C 0.9800 . ?
C10 H10A 0.9800 . ?
C10 H10B 0.9800 . ?
C10 H10C 0.9800 . ?
C11 C12 1.489(18) . ?
C11 H11A 0.9900 . ?
C11 H11B 0.9900 . ?
C12 H12A 0.9900 . ?
C12 H12B 0.9900 . ?
N2B C3B 1.3900 . ?
N2B C7B 1.3900 . ?
C3B C4B 1.3900 . ?
C3B H3B 0.9500 . ?
C4B C5B 1.3900 . ?
C4B H4B 0.9500 . ?
C5B C6B 1.3900 . ?
C5B H5B 0.9500 . ?
C6B C7B 1.3900 . ?
C6B Si8B 1.891(16) . ?
C7B H7B 0.9500 . ?
Si8B C10B 1.87(3) . ?
Si8B C9B 1.88(3) . ?
Si8B C11B 1.92(2) . ?
C9B H9BA 0.9800 . ?
C9B H9BB 0.9800 . ?
C9B H9BC 0.9800 . ?
C10B H10D 0.9800 . ?
C10B H10E 0.9800 . ?
C10B H10F 0.9800 . ?
C11B C12B 1.556(17) . ?
C11B H11E 0.9900 . ?
C11B H11F 0.9900 . ?
C12B H12C 0.9900 . ?
C12B H12D 0.9900 . ?
Cl1A Cl1A 0.41(2) 2_657 ?
Cl1A O2A 1.05(2) 2_657 ?
Cl1A O5A 1.383(8) . ?
Cl1A O2A 1.389(8) . ?
Cl1A O4A 1.391(8) . ?
Cl1A O3A 1.400(8) . ?
Cl1A O4A 1.42(3) 2_657 ?
Cl1A O3A 1.55(2) 2_657 ?
Cl1A O5A 1.72(2) 2_657 ?
O2A O5A 0.44(3) 2_657 ?
O3A O4A 0.65(3) 2_657 ?
Cl6A Cl6A 0.492(11) 6_565 ?
Cl6A O10A 1.180(11) 6_565 ?
Cl6A O10A 1.386(8) . ?
Cl6A O9A 1.392(8) . ?
Cl6A O7A 1.400(7) . ?
Cl6A O8A 1.401(7) . ?
Cl6A O9A 1.875(12) 6_565 ?
O9A O10A 1.36(3) 6_565 ?
O10A O10A 1.07(4) 6_565 ?
C11A C12A 1.479(13) . ?
C11A H11C 0.9900 . ?
C11A H11D 0.9900 . ?
C12A O13 1.253(17) . ?

loop_
_geom_torsion_atom_site_label_1
_geom_torsion_atom_site_label_2
_geom_torsion_atom_site_label_3
_geom_torsion_atom_site_label_4
_geom_torsion
_geom_torsion_site_symmetry_1
_geom_torsion_site_symmetry_2
_geom_torsion_site_symmetry_3
_geom_torsion_site_symmetry_4
_geom_torsion_publ_flag
C7A N2A C3A C4A 0.0 . . . . ?
Hg1 N2A C3A C4A -178.0(12) . . . . ?
N2A C3A C4A C5A 0.0 . . . . ?
C3A C4A C5A C6A 0.0 . . . . ?
C4A C5A C6A C7A 0.0 . . . . ?
C4A C5A C6A Si8 -174.0(12) . . . . ?
C5A C6A C7A N2A 0.0 . . . . ?
Si8 C6A C7A N2A 173.9(12) . . . . ?
C3A N2A C7A C6A 0.0 . . . . ?
Hg1 N2A C7A C6A 178.3(10) . . . . ?
C10 Si8 C11 C12 176(3) . . . . ?
C9 Si8 C11 C12 -60(3) . . . . ?
C6A Si8 C11 C12 58(3) . . . . ?
Si8 C11 C12 C11 -175.4(14) . . . 6_565 ?
C7B N2B C3B C4B 0.0 . . . . ?
Hg1 N2B C3B C4B 174.2(12) . . . . ?
N2B C3B C4B C5B 0.0 . . . . ?
C3B C4B C5B C6B 0.0 . . . . ?
C4B C5B C6B C7B 0.0 . . . . ?
C4B C5B C6B Si8B -175.5(12) . . . . ?
C5B C6B C7B N2B 0.0 . . . . ?
Si8B C6B C7B N2B 175.9(11) . . . . ?
C3B N2B C7B C6B 0.0 . . . . ?
Hg1 N2B C7B C6B -174.4(11) . . . . ?
C5B C6B Si8B C10B -55.3(15) . . . . ?
C7B C6B Si8B C10B 129.0(13) . . . . ?
C5B C6B Si8B C9B -174.9(12) . . . . ?
C7B C6B Si8B C9B 9.4(13) . . . . ?
C5B C6B Si8B C11B 69.7(12) . . . . ?
C7B C6B Si8B C11B -106.0(10) . . . . ?
Si8B C11B C12B C11B 171(3) . . . 6_565 ?
Cl1A Cl1A O2A O5A -91(15) 2_657 . . 2_657 ?
O2A Cl1A O2A O5A 52(10) 2_657 . . 2_657 ?
O5A Cl1A O2A O5A 66(11) . . . 2_657 ?
O4A Cl1A O2A O5A -60(11) . . . 2_657 ?
O3A Cl1A O2A O5A -173(10) . . . 2_657 ?
O4A Cl1A O2A O5A -168(10) 2_657 . . 2_657 ?
O3A Cl1A O2A O5A -74(10) 2_657 . . 2_657 ?
O2A Cl1A O2A Cl1A 143(11) 2_657 . . 2_657 ?
O5A Cl1A O2A Cl1A 157(10) . . . 2_657 ?
O4A Cl1A O2A Cl1A 31(9) . . . 2_657 ?
O3A Cl1A O2A Cl1A -83(9) . . . 2_657 ?
O4A Cl1A O2A Cl1A -78(9) 2_657 . . 2_657 ?
O3A Cl1A O2A Cl1A 17(8) 2_657 . . 2_657 ?
O5A Cl1A O2A Cl1A 91(15) 2_657 . . 2_657 ?
Cl1A Cl1A O3A O4A -20(6) 2_657 . . 2_657 ?
O2A Cl1A O3A O4A 146(5) 2_657 . . 2_657 ?
O5A Cl1A O3A O4A 134(5) . . . 2_657 ?
O2A Cl1A O3A O4A 11(5) . . . 2_657 ?
O4A Cl1A O3A O4A -108(5) . . . 2_657 ?
O3A Cl1A O3A O4A -83(5) 2_657 . . 2_657 ?
O5A Cl1A O3A O4A 9(5) 2_657 . . 2_657 ?
O2A Cl1A O3A Cl1A 166(6) 2_657 . . 2_657 ?
O5A Cl1A O3A Cl1A 153(4) . . . 2_657 ?
O2A Cl1A O3A Cl1A 31(4) . . . 2_657 ?
O4A Cl1A O3A Cl1A -88(4) . . . 2_657 ?
O4A Cl1A O3A Cl1A 20(6) 2_657 . . 2_657 ?
O3A Cl1A O3A Cl1A -63(3) 2_657 . . 2_657 ?
O5A Cl1A O3A Cl1A 29(3) 2_657 . . 2_657 ?
Cl1A Cl1A O4A O3A -19(5) 2_657 . . 2_657 ?
O2A Cl1A O4A O3A -157(5) 2_657 . . 2_657 ?
O5A Cl1A O4A O3A -160(5) . . . 2_657 ?
O2A Cl1A O4A O3A -34(5) . . . 2_657 ?
O3A Cl1A O4A O3A 83(5) . . . 2_657 ?
O4A Cl1A O4A O3A 57(5) 2_657 . . 2_657 ?
O5A Cl1A O4A O3A -43(5) 2_657 . . 2_657 ?
O2A Cl1A O4A Cl1A -139(4) 2_657 . . 2_657 ?
O5A Cl1A O4A Cl1A -142(3) . . . 2_657 ?
O2A Cl1A O4A Cl1A -15(3) . . . 2_657 ?
O3A Cl1A O4A Cl1A 102(3) . . . 2_657 ?
O4A Cl1A O4A Cl1A 75(3) 2_657 . . 2_657 ?
O3A Cl1A O4A Cl1A 19(5) 2_657 . . 2_657 ?
O5A Cl1A O4A Cl1A -25(3) 2_657 . . 2_657 ?
Cl1A Cl1A O5A O2A -97(14) 2_657 . . 2_657 ?
O2A Cl1A O5A O2A -114(11) . . . 2_657 ?
O4A Cl1A O5A O2A 12(11) . . . 2_657 ?
O3A Cl1A O5A O2A 125(11) . . . 2_657 ?
O4A Cl1A O5A O2A 149(10) 2_657 . . 2_657 ?
O3A Cl1A O5A O2A 1(12) 2_657 . . 2_657 ?
O5A Cl1A O5A O2A -103(11) 2_657 . . 2_657 ?
O2A Cl1A O5A Cl1A 97(14) 2_657 . . 2_657 ?
O2A Cl1A O5A Cl1A -17(8) . . . 2_657 ?
O4A Cl1A O5A Cl1A 109(9) . . . 2_657 ?
O3A Cl1A O5A Cl1A -138(9) . . . 2_657 ?
O4A Cl1A O5A Cl1A -115(9) 2_657 . . 2_657 ?
O3A Cl1A O5A Cl1A 98(9) 2_657 . . 2_657 ?
O5A Cl1A O5A Cl1A -7(7) 2_657 . . 2_657 ?
Cl1A Cl1A O5A Hg1 52(9) 2_657 . . . ?
O2A Cl1A O5A Hg1 149(12) 2_657 . . . ?
O2A Cl1A O5A Hg1 35(3) . . . . ?
O4A Cl1A O5A Hg1 161(2) . . . . ?
O3A Cl1A O5A Hg1 -86(2) . . . . ?
O4A Cl1A O5A Hg1 -63(3) 2_657 . . . ?
O3A Cl1A O5A Hg1 149.9(16) 2_657 . . . ?
O5A Cl1A O5A Hg1 45.5(19) 2_657 . . . ?
O10A Cl6A O7A Cl6A 100.3(13) 6_565 . . 6_565 ?
O10A Cl6A O7A Cl6A 46.6(10) . . . 6_565 ?
O9A Cl6A O7A Cl6A 171.3(9) . . . 6_565 ?
O8A Cl6A O7A Cl6A -75.5(4) . . . 6_565 ?
O9A Cl6A O7A Cl6A 6.0(6) 6_565 . . 6_565 ?
O10A Cl6A O8A Cl6A -100.4(13) 6_565 . . 6_565 ?
O10A Cl6A O8A Cl6A -47.3(9) . . . 6_565 ?
O9A Cl6A O8A Cl6A -166.7(8) . . . 6_565 ?
O7A Cl6A O8A Cl6A 75.5(4) . . . 6_565 ?
O9A Cl6A O8A Cl6A -9.7(6) 6_565 . . 6_565 ?
Cl6A Cl6A O9A O10A 19(4) 6_565 . . 6_565 ?
O10A Cl6A O9A O10A 3.6(7) . . . 6_565 ?
O7A Cl6A O9A O10A -121.1(12) . . . 6_565 ?
O8A Cl6A O9A O10A 122.1(12) . . . 6_565 ?
O9A Cl6A O9A O10A 19(4) 6_565 . . 6_565 ?
O10A Cl6A O9A Cl6A -19(4) 6_565 . . 6_565 ?
O10A Cl6A O9A Cl6A -15(3) . . . 6_565 ?
O7A Cl6A O9A Cl6A -140(3) . . . 6_565 ?
O8A Cl6A O9A Cl6A 103(3) . . . 6_565 ?
O9A Cl6A O9A Cl6A 0.003(9) 6_565 . . 6_565 ?
Cl6A Cl6A O10A O10A 179.999(3) 6_565 . . 6_565 ?
O9A Cl6A O10A O10A -4.3(8) . . . 6_565 ?
O7A Cl6A O10A O10A 120.0(9) . . . 6_565 ?
O8A Cl6A O10A O10A -118.7(8) . . . 6_565 ?
O9A Cl6A O10A O10A -175.9(8) 6_565 . . 6_565 ?
O10A Cl6A O10A Cl6A 180.001(3) 6_565 . . 6_565 ?
O9A Cl6A O10A Cl6A 175.7(8) . . . 6_565 ?
O7A Cl6A O10A Cl6A -60.0(9) . . . 6_565 ?
O8A Cl6A O10A Cl6A 61.3(8) . . . 6_565 ?
O9A Cl6A O10A Cl6A 4.1(8) 6_565 . . 6_565 ?
Cl6A Cl6A O10A O9A -4.1(8) 6_565 . . 6_565 ?
O10A Cl6A O10A O9A 175.9(8) 6_565 . . 6_565 ?
O9A Cl6A O10A O9A 171.6(16) . . . 6_565 ?
O7A Cl6A O10A O9A -64.2(13) . . . 6_565 ?
O8A Cl6A O10A O9A 57.2(13) . . . 6_565 ?
Hg1 C11A C12A O13 94.6(12) . . . . ?
Hg1 C11A C12A C11A -82.1(13) . . . 6_565 ?
